data_2107352
loop_
_publ_author_name
'Johnson, B.F.G.'
'Zuccaro, C.'
'Lewis, J.'
'Raithby, P.R.'

_publ_section_title
;
 Dodecacarbonyltetra-mue-hydrido-tetrahedro-tetraosmium
;
_journal_name_full 'Acta Crystallographica B (24,1968-38,1982)'
_journal_page_first 1728
_journal_page_last 1731
_journal_volume 37
_journal_year 1981
_chemical_formula_sum 'C12 H4 O12 Os4'
_chemical_name_systematic 'Os4 (C O)12 H4'
_space_group_IT_number 2
_symmetry_space_group_name_Hall '-P 1'
_symmetry_space_group_name_H-M 'P -1'
_cell_angle_alpha 85.56
_cell_angle_beta 82.71
_cell_angle_gamma 88.71
_cell_formula_units_Z 2
_cell_length_a 9.811
_cell_length_b 9.893
_cell_length_c 10.24
_cell_volume 982.823
_citation_journal_id_ASTM ACBCAR
_cod_data_source_file Johnson_ACBCAR_1981_1758.cif
_cod_data_source_block C12H4O12Os4
_cod_database_code 2107352

loop_
_symmetry_equiv_pos_as_xyz
x,y,z
-x,-y,-z

loop_
_atom_site_label
_atom_site_type_symbol
_atom_site_fract_x
_atom_site_fract_y
_atom_site_fract_z
_atom_site_occupancy
_atom_site_U_iso_or_equiv
C4 C+2 -0.0537 0.2281 0.1589 1 0.0
O6 O-2 -0.1367 0.3547 0.4921 1 0.0
Os3 Os 0.3476 0.3396 0.3438 1 0.0
C1 C+2 0.2051 0.1769 -0.0391 1 0.0
O8 O-2 0.2557 0.3328 0.6377 1 0.0
C12 C+2 0.1663 -0.0855 0.2801 1 0.0
O7 O-2 0.6374 0.2354 0.3716 1 0.0
O12 O-2 0.1206 -0.1771 0.2492 1 0.0
Os4 Os 0.251 0.077 0.3231 1 0.0
O11 O-2 0.159 0.0229 0.6162 1 0.0
Os2 Os 0.0746 0.3127 0.2542 1 0.0
O2 O-2 0.3047 0.5194 -0.0838 1 0.0
O10 O-2 0.5296 -0.0623 0.3438 1 0.0
O3 O-2 0.5888 0.1684 -0.0492 1 0.0
O5 O-2 0.0243 0.5904 0.1173 1 0.0
C5 C+2 0.0399 0.4845 0.1689 1 0.0
C11 C+2 0.1914 0.0447 0.5087 1 0.0
C2 C+2 0.2994 0.4235 -0.0096 1 0.0
C8 C+2 0.2965 0.3362 0.5261 1 0.0
C6 C+2 -0.0563 0.3416 0.4043 1 0.0
C10 C+2 0.4229 -0.0117 0.3407 1 0.0
O4 O-2 -0.13 0.1818 0.1013 1 0.0
C7 C+2 0.5284 0.2707 0.3617 1 0.0
O1 O-2 0.1438 0.1216 -0.1003 1 0.0
Os1 Os 0.3103 0.257 0.0785 1 0.0
O9 O-2 0.4248 0.6368 0.3207 1 0.0
C3 C+2 0.4808 0.2069 -0.0058 1 0.0
C9 C+2 0.3958 0.5258 0.3282 1 0.0
